data_4335466
loop_
_publ_author_name
'Stephen D. J. McKinnon'
'Brian O. Patrick'
'A. B. P. Lever'
'Robin G. Hicks'

_publ_section_title
;
 Binuclear Ruthenium Complexes of a Neutral Radical Bridging Ligand. A New
 "Spin" on Mixed Valency
;
_journal_name_full 'Inorganic Chemistry'
_journal_page_first 8053
_journal_page_last 8066
_journal_paper_doi 10.1021/ic400704j
_journal_volume 52
_journal_year 2013
_chemical_formula_sum 'C34 H49 N6 O9 Ru2'
_chemical_formula_weight 887.93
_chemical_name_systematic
;
 ?
;
_space_group_IT_number 15
_symmetry_cell_setting monoclinic
_symmetry_space_group_name_Hall '-C 2yc'
_symmetry_space_group_name_H-M 'C 1 2/c 1'
_atom_sites_solution_hydrogens geom
_atom_sites_solution_primary direct
_atom_sites_solution_secondary difmap
_audit_creation_method SHELXL-97
_cell_angle_alpha 90.00
_cell_angle_beta 101.639(2)
_cell_angle_gamma 90.00
_cell_formula_units_Z 4
_cell_length_a 23.5778(8)
_cell_length_b 23.0939(8)
_cell_length_c 8.1395(3)
_cell_measurement_reflns_used 5161
_cell_measurement_temperature 103(2)
_cell_measurement_theta_max 28.00
_cell_measurement_theta_min 2.68
_cell_volume 4340.9(3)
_computing_structure_refinement 'SHELXL-97 (Sheldrick, 1997)'
_diffrn_ambient_temperature 103(2)
_diffrn_measured_fraction_theta_full 0.977
_diffrn_measured_fraction_theta_max 0.977
_diffrn_measurement_device_type 'Bruker X8 APEX II'
_diffrn_measurement_method 'area detector'
_diffrn_radiation_monochromator graphite
_diffrn_radiation_source 'fine-focus sealed tube'
_diffrn_radiation_type MoK\a
_diffrn_radiation_wavelength 0.71073
_diffrn_reflns_av_R_equivalents 0.028
_diffrn_reflns_av_sigmaI/netI 0.0431
_diffrn_reflns_limit_h_max 30
_diffrn_reflns_limit_h_min -31
_diffrn_reflns_limit_k_max 30
_diffrn_reflns_limit_k_min 0
_diffrn_reflns_limit_l_max 10
_diffrn_reflns_limit_l_min 0
_diffrn_reflns_number 5144
_diffrn_reflns_theta_full 28.02
_diffrn_reflns_theta_max 28.02
_diffrn_reflns_theta_min 2.49
_exptl_absorpt_coefficient_mu 0.747
_exptl_absorpt_correction_T_max 0.928
_exptl_absorpt_correction_T_min 0.793
_exptl_absorpt_correction_type multi-scan
_exptl_crystal_colour purple
_exptl_crystal_density_diffrn 1.359
_exptl_crystal_description needle
_exptl_crystal_F_000 1820
_exptl_crystal_size_max 0.60
_exptl_crystal_size_mid 0.14
_exptl_crystal_size_min 0.10
_platon_squeeze_details
;
;
_refine_diff_density_max 0.999
_refine_diff_density_min -0.470
_refine_diff_density_rms 0.093
_refine_ls_extinction_method none
_refine_ls_goodness_of_fit_ref 1.035
_refine_ls_hydrogen_treatment constr
_refine_ls_matrix_type full
_refine_ls_number_parameters 242
_refine_ls_number_reflns 5144
_refine_ls_number_restraints 0
_refine_ls_restrained_S_all 1.035
_refine_ls_R_factor_all 0.0498
_refine_ls_R_factor_gt 0.0304
_refine_ls_shift/su_max 0.003
_refine_ls_shift/su_mean 0.000
_refine_ls_structure_factor_coef Fsqd
_refine_ls_weighting_details 'calc w=1/[\s^2^(Fo^2^)+(0.0392P)^2^+2.8013P] where P=(Fo^2^+2Fc^2^)/3'
_refine_ls_weighting_scheme calc
_refine_ls_wR_factor_gt 0.0747
_refine_ls_wR_factor_ref 0.0809
_reflns_number_gt 3945
_reflns_number_total 5144
_reflns_threshold_expression >2sigma(I)
_cod_data_source_file ic400704j_si_003.cif
_cod_data_source_block rh076
_cod_original_sg_symbol_H-M 'C 2/c'
_cod_database_code 4335466

loop_
_symmetry_equiv_pos_as_xyz
'x, y, z'
'-x, y, -z+1/2'
'x+1/2, y+1/2, z'
'-x+1/2, y+1/2, -z+1/2'
'-x, -y, -z'
'x, -y, z-1/2'
'-x+1/2, -y+1/2, -z'
'x+1/2, -y+1/2, z-1/2'

loop_
_atom_site_label
_atom_site_type_symbol
_atom_site_fract_x
_atom_site_fract_y
_atom_site_fract_z
_atom_site_U_iso_or_equiv
_atom_site_adp_type
_atom_site_occupancy
_atom_site_symmetry_multiplicity
_atom_site_calc_flag
_atom_site_refinement_flags
C1 C 0.0000 0.28610(16) 0.2500 0.0219(8) Uani 1 2 d S
C2 C 0.0000 0.16989(14) 0.2500 0.0128(7) Uani 1 2 d S
C3 C -0.10659(11) 0.28444(11) 0.2267(4) 0.0253(6) Uani 1 1 d .
H3 H -0.1369 0.2537 0.2174 0.030 Uiso 1 1 calc R
C4 C -0.10608(14) 0.31677(13) 0.3891(4) 0.0363(7) Uani 1 1 d .
H4A H -0.0935 0.2906 0.4842 0.054 Uiso 1 1 calc R
H4B H -0.1451 0.3311 0.3904 0.054 Uiso 1 1 calc R
H4C H -0.0792 0.3495 0.3976 0.054 Uiso 1 1 calc R
C5 C -0.12337(13) 0.32353(13) 0.0739(4) 0.0384(8) Uani 1 1 d .
H5A H -0.0996 0.3587 0.0902 0.058 Uiso 1 1 calc R
H5B H -0.1644 0.3340 0.0592 0.058 Uiso 1 1 calc R
H5C H -0.1169 0.3030 -0.0261 0.058 Uiso 1 1 calc R
C11 C 0.0000 0.10757(15) 0.2500 0.0159(7) Uani 1 2 d S
C13 C 0.0000 -0.00623(16) 0.2500 0.0349(11) Uani 1 2 d S
H13 H 0.0000 -0.0474 0.2500 0.042 Uiso 1 2 calc SR
C14 C -0.05121(11) 0.02294(11) 0.1885(4) 0.0271(6) Uani 1 1 d .
C15 C -0.10673(12) -0.00815(12) 0.1263(4) 0.0368(8) Uani 1 1 d .
H15A H -0.1382 0.0119 0.1650 0.055 Uiso 1 1 calc R
H15B H -0.1037 -0.0479 0.1696 0.055 Uiso 1 1 calc R
H15C H -0.1148 -0.0090 0.0034 0.055 Uiso 1 1 calc R
C21 C -0.26440(11) 0.05378(12) -0.1935(3) 0.0251(6) Uani 1 1 d .
H21A H -0.2787 0.0853 -0.2716 0.038 Uiso 1 1 calc R
H21B H -0.2970 0.0361 -0.1541 0.038 Uiso 1 1 calc R
H21C H -0.2453 0.0245 -0.2508 0.038 Uiso 1 1 calc R
C22 C -0.22166(10) 0.07756(11) -0.0459(3) 0.0190(5) Uani 1 1 d .
C23 C -0.23899(11) 0.08592(11) 0.1048(3) 0.0206(5) Uani 1 1 d .
H23 H -0.2774 0.0746 0.1087 0.025 Uiso 1 1 calc R
C24 C -0.20603(11) 0.10919(11) 0.2521(3) 0.0200(5) Uani 1 1 d .
C25 C -0.22949(12) 0.10527(13) 0.4110(3) 0.0281(6) Uani 1 1 d .
H25A H -0.2171 0.0687 0.4683 0.042 Uiso 1 1 calc R
H25B H -0.2719 0.1067 0.3832 0.042 Uiso 1 1 calc R
H25C H -0.2148 0.1378 0.4847 0.042 Uiso 1 1 calc R
C31 C -0.23632(12) 0.25247(13) -0.2365(4) 0.0302(7) Uani 1 1 d .
H31A H -0.2695 0.2263 -0.2675 0.045 Uiso 1 1 calc R
H31B H -0.2318 0.2753 -0.3347 0.045 Uiso 1 1 calc R
H31C H -0.2429 0.2786 -0.1472 0.045 Uiso 1 1 calc R
C32 C -0.18228(11) 0.21763(11) -0.1754(3) 0.0181(5) Uani 1 1 d .
C33 C -0.14561(11) 0.20662(12) -0.2847(3) 0.0213(5) Uani 1 1 d .
H33 H -0.1559 0.2243 -0.3920 0.026 Uiso 1 1 calc R
C34 C -0.09525(10) 0.17280(11) -0.2578(3) 0.0191(5) Uani 1 1 d .
C35 C -0.06266(12) 0.16853(13) -0.3979(3) 0.0266(6) Uani 1 1 d .
H35A H -0.0372 0.2022 -0.3949 0.040 Uiso 1 1 calc R
H35B H -0.0902 0.1675 -0.5056 0.040 Uiso 1 1 calc R
H35C H -0.0393 0.1331 -0.3847 0.040 Uiso 1 1 calc R
N1 N -0.05069(9) 0.25487(9) 0.2301(3) 0.0208(5) Uani 1 1 d .
N2 N -0.05159(8) 0.19507(8) 0.1982(3) 0.0138(4) Uani 1 1 d .
N11 N -0.05075(8) 0.08207(9) 0.1829(3) 0.0164(4) Uani 1 1 d .
O1 O 0.0000 0.33886(11) 0.2500 0.0310(7) Uani 1 2 d S
O11 O -0.17126(7) 0.08824(7) -0.0747(2) 0.0179(4) Uani 1 1 d .
O12 O -0.15641(8) 0.13296(7) 0.2681(2) 0.0189(4) Uani 1 1 d .
O21 O -0.17555(7) 0.19986(7) -0.0248(2) 0.0174(4) Uani 1 1 d .
O22 O -0.07448(7) 0.14398(7) -0.1251(2) 0.0164(4) Uani 1 1 d .
Ru1 Ru -0.113501(8) 0.141373(8) 0.07520(2) 0.01367(7) Uani 1 1 d .

loop_
_atom_site_aniso_label
_atom_site_aniso_U_11
_atom_site_aniso_U_22
_atom_site_aniso_U_33
_atom_site_aniso_U_23
_atom_site_aniso_U_13
_atom_site_aniso_U_12
C1 0.0226(18) 0.0209(18) 0.022(2) 0.000 0.0035(16) 0.000
C2 0.0171(16) 0.0137(16) 0.0088(16) 0.000 0.0052(13) 0.000
C3 0.0184(12) 0.0212(13) 0.0355(17) -0.0033(12) 0.0035(12) 0.0051(11)
C4 0.0372(17) 0.0289(15) 0.045(2) -0.0089(15) 0.0142(16) 0.0011(13)
C5 0.0364(17) 0.0232(14) 0.048(2) 0.0041(14) -0.0097(16) 0.0040(13)
C11 0.0158(16) 0.0198(17) 0.0118(17) 0.000 0.0023(14) 0.000
C13 0.026(2) 0.0109(17) 0.057(3) 0.000 -0.017(2) 0.000
C14 0.0203(13) 0.0189(13) 0.0364(17) 0.0005(12) -0.0076(12) -0.0022(11)
C15 0.0236(14) 0.0190(14) 0.058(2) 0.0042(14) -0.0149(15) -0.0037(11)
C21 0.0196(13) 0.0313(15) 0.0226(15) -0.0037(12) -0.0004(12) -0.0023(11)
C22 0.0150(11) 0.0178(12) 0.0220(13) 0.0025(11) -0.0017(10) 0.0004(10)
C23 0.0143(11) 0.0246(13) 0.0224(14) 0.0046(11) 0.0025(10) -0.0020(10)
C24 0.0202(12) 0.0207(13) 0.0195(14) 0.0041(11) 0.0049(11) 0.0024(10)
C25 0.0274(15) 0.0372(16) 0.0212(15) 0.0045(12) 0.0087(12) -0.0026(12)
C31 0.0252(14) 0.0405(17) 0.0239(15) 0.0037(13) 0.0028(12) 0.0148(13)
C32 0.0160(11) 0.0195(12) 0.0173(13) 0.0001(10) 0.0002(10) 0.0011(10)
C33 0.0217(13) 0.0273(14) 0.0148(13) 0.0055(11) 0.0037(10) 0.0032(11)
C34 0.0178(12) 0.0225(13) 0.0169(13) -0.0037(10) 0.0035(10) -0.0041(10)
C35 0.0221(13) 0.0419(17) 0.0163(13) 0.0003(12) 0.0049(11) 0.0020(12)
N1 0.0164(10) 0.0131(10) 0.0321(13) -0.0017(9) 0.0030(10) 0.0028(8)
N2 0.0138(9) 0.0124(9) 0.0149(10) 0.0005(8) 0.0025(8) 0.0005(8)
N11 0.0141(9) 0.0156(10) 0.0176(11) 0.0009(9) -0.0013(8) -0.0004(8)
O1 0.0270(14) 0.0165(13) 0.0474(19) 0.000 0.0027(14) 0.000
O11 0.0143(8) 0.0203(9) 0.0182(9) -0.0012(7) 0.0012(7) 0.0009(7)
O12 0.0185(8) 0.0243(9) 0.0135(9) 0.0008(7) 0.0021(7) -0.0019(7)
O21 0.0147(8) 0.0209(9) 0.0167(9) 0.0012(7) 0.0035(7) 0.0019(7)
O22 0.0133(8) 0.0205(9) 0.0154(9) -0.0010(7) 0.0031(7) 0.0015(7)
Ru1 0.01173(10) 0.01633(10) 0.01256(11) 0.00067(8) 0.00157(7) 0.00042(8)

loop_
_atom_type_symbol
_atom_type_description
_atom_type_scat_dispersion_real
_atom_type_scat_dispersion_imag
_atom_type_scat_source
C C 0.0033 0.0016 'International Tables Vol C Tables 4.2.6.8 and 6.1.1.4'
H H 0.0000 0.0000 'International Tables Vol C Tables 4.2.6.8 and 6.1.1.4'
N N 0.0061 0.0033 'International Tables Vol C Tables 4.2.6.8 and 6.1.1.4'
O O 0.0106 0.0060 'International Tables Vol C Tables 4.2.6.8 and 6.1.1.4'
Ru Ru -1.2594 0.8363 'International Tables Vol C Tables 4.2.6.8 and 6.1.1.4'

loop_
_geom_angle_atom_site_label_1
_geom_angle_atom_site_label_2
_geom_angle_atom_site_label_3
_geom_angle
_geom_angle_site_symmetry_1
_geom_angle_site_symmetry_3
O1 C1 N1 121.58(15) . .
O1 C1 N1 121.58(15) . 2
N1 C1 N1 116.8(3) . 2
N2 C2 N2 128.5(3) . 2
N2 C2 C11 115.77(15) . .
N2 C2 C11 115.77(15) 2 .
N1 C3 C4 111.1(2) . .
N1 C3 C5 111.9(2) . .
C4 C3 C5 112.0(2) . .
N1 C3 H3 107.2 . .
C4 C3 H3 107.2 . .
C5 C3 H3 107.2 . .
C3 C4 H4A 109.5 . .
C3 C4 H4B 109.5 . .
H4A C4 H4B 109.5 . .
C3 C4 H4C 109.5 . .
H4A C4 H4C 109.5 . .
H4B C4 H4C 109.5 . .
C3 C5 H5A 109.5 . .
C3 C5 H5B 109.5 . .
H5A C5 H5B 109.5 . .
C3 C5 H5C 109.5 . .
H5A C5 H5C 109.5 . .
H5B C5 H5C 109.5 . .
N11 C11 N11 128.1(3) 2 .
N11 C11 C2 115.93(16) 2 .
N11 C11 C2 115.93(16) . .
C14 C13 C14 121.8(3) 2 .
C14 C13 H13 119.1 2 .
C14 C13 H13 119.1 . .
N11 C14 C13 119.1(2) . .
N11 C14 C15 118.9(2) . .
C13 C14 C15 122.1(2) . .
C14 C15 H15A 109.5 . .
C14 C15 H15B 109.5 . .
H15A C15 H15B 109.5 . .
C14 C15 H15C 109.5 . .
H15A C15 H15C 109.5 . .
H15B C15 H15C 109.5 . .
C22 C21 H21A 109.5 . .
C22 C21 H21B 109.5 . .
H21A C21 H21B 109.5 . .
C22 C21 H21C 109.5 . .
H21A C21 H21C 109.5 . .
H21B C21 H21C 109.5 . .
O11 C22 C23 125.9(2) . .
O11 C22 C21 114.8(2) . .
C23 C22 C21 119.2(2) . .
C22 C23 C24 127.0(2) . .
C22 C23 H23 116.5 . .
C24 C23 H23 116.5 . .
O12 C24 C23 126.4(2) . .
O12 C24 C25 115.2(2) . .
C23 C24 C25 118.4(2) . .
C24 C25 H25A 109.5 . .
C24 C25 H25B 109.5 . .
H25A C25 H25B 109.5 . .
C24 C25 H25C 109.5 . .
H25A C25 H25C 109.5 . .
H25B C25 H25C 109.5 . .
C32 C31 H31A 109.5 . .
C32 C31 H31B 109.5 . .
H31A C31 H31B 109.5 . .
C32 C31 H31C 109.5 . .
H31A C31 H31C 109.5 . .
H31B C31 H31C 109.5 . .
O21 C32 C33 126.0(2) . .
O21 C32 C31 115.1(2) . .
C33 C32 C31 118.9(2) . .
C32 C33 C34 128.4(2) . .
C32 C33 H33 115.8 . .
C34 C33 H33 115.8 . .
O22 C34 C33 126.2(2) . .
O22 C34 C35 116.1(2) . .
C33 C34 C35 117.7(2) . .
C34 C35 H35A 109.5 . .
C34 C35 H35B 109.5 . .
H35A C35 H35B 109.5 . .
C34 C35 H35C 109.5 . .
H35A C35 H35C 109.5 . .
H35B C35 H35C 109.5 . .
C1 N1 N2 121.1(2) . .
C1 N1 C3 120.6(2) . .
N2 N1 C3 118.05(19) . .
C2 N2 N1 113.0(2) . .
C2 N2 Ru1 114.18(16) . .
N1 N2 Ru1 132.66(15) . .
C11 N11 C14 115.8(2) . .
C11 N11 Ru1 112.46(18) . .
C14 N11 Ru1 131.57(17) . .
C22 O11 Ru1 122.51(17) . .
C24 O12 Ru1 123.32(17) . .
C32 O21 Ru1 122.62(16) . .
C34 O22 Ru1 122.40(15) . .
N2 Ru1 O22 88.88(7) . .
N2 Ru1 O21 100.36(7) . .
O22 Ru1 O21 93.73(7) . .
N2 Ru1 O12 95.62(7) . .
O22 Ru1 O12 175.33(7) . .
O21 Ru1 O12 86.73(7) . .
N2 Ru1 O11 172.76(7) . .
O22 Ru1 O11 83.90(7) . .
O21 Ru1 O11 79.71(7) . .
O12 Ru1 O11 91.61(7) . .
N2 Ru1 N11 79.25(8) . .
O22 Ru1 N11 87.64(7) . .
O21 Ru1 N11 178.57(8) . .
O12 Ru1 N11 91.94(8) . .
O11 Ru1 N11 100.85(7) . .

loop_
_geom_bond_atom_site_label_1
_geom_bond_atom_site_label_2
_geom_bond_distance
_geom_bond_site_symmetry_2
C1 O1 1.218(4) .
C1 N1 1.377(3) .
C1 N1 1.377(3) 2
C2 N2 1.337(2) .
C2 N2 1.337(2) 2
C2 C11 1.439(5) .
C3 N1 1.480(3) .
C3 C4 1.516(4) .
C3 C5 1.523(4) .
C3 H3 1.0000 .
C4 H4A 0.9800 .
C4 H4B 0.9800 .
C4 H4C 0.9800 .
C5 H5A 0.9800 .
C5 H5B 0.9800 .
C5 H5C 0.9800 .
C11 N11 1.347(2) 2
C11 N11 1.347(2) .
C13 C14 1.385(3) 2
C13 C14 1.385(3) .
C13 H13 0.9500 .
C14 N11 1.367(3) .
C14 C15 1.489(4) .
C15 H15A 0.9800 .
C15 H15B 0.9800 .
C15 H15C 0.9800 .
C21 C22 1.508(3) .
C21 H21A 0.9800 .
C21 H21B 0.9800 .
C21 H21C 0.9800 .
C22 O11 1.281(3) .
C22 C23 1.382(4) .
C23 C24 1.398(4) .
C23 H23 0.9500 .
C24 O12 1.275(3) .
C24 C25 1.508(4) .
C25 H25A 0.9800 .
C25 H25B 0.9800 .
C25 H25C 0.9800 .
C31 C32 1.504(3) .
C31 H31A 0.9800 .
C31 H31B 0.9800 .
C31 H31C 0.9800 .
C32 O21 1.272(3) .
C32 C33 1.384(4) .
C33 C34 1.401(3) .
C33 H33 0.9500 .
C34 O22 1.279(3) .
C34 C35 1.502(4) .
C35 H35A 0.9800 .
C35 H35B 0.9800 .
C35 H35C 0.9800 .
N1 N2 1.405(3) .
N2 Ru1 2.0201(19) .
N11 Ru1 2.076(2) .
O11 Ru1 2.0440(17) .
O12 Ru1 2.0417(18) .
O21 Ru1 2.0363(17) .
O22 Ru1 2.0279(17) .

loop_
_geom_torsion_atom_site_label_1
_geom_torsion_atom_site_label_2
_geom_torsion_atom_site_label_3
_geom_torsion_atom_site_label_4
_geom_torsion
_geom_torsion_site_symmetry_1
_geom_torsion_site_symmetry_4
N2 C2 C11 N11 -173.87(14) . 2
N2 C2 C11 N11 6.13(14) 2 2
N2 C2 C11 N11 6.13(14) . .
N2 C2 C11 N11 -173.87(14) 2 .
C14 C13 C14 N11 2.34(18) 2 .
C14 C13 C14 C15 -178.4(3) 2 .
O11 C22 C23 C24 2.3(4) . .
C21 C22 C23 C24 -177.7(3) . .
C22 C23 C24 O12 8.7(4) . .
C22 C23 C24 C25 -169.8(3) . .
O21 C32 C33 C34 2.4(5) . .
C31 C32 C33 C34 -176.1(3) . .
C32 C33 C34 O22 2.1(5) . .
C32 C33 C34 C35 -179.2(3) . .
O1 C1 N1 N2 167.69(15) . .
N1 C1 N1 N2 -12.31(15) 2 .
O1 C1 N1 C3 -6.8(3) . .
N1 C1 N1 C3 173.2(3) 2 .
C4 C3 N1 C1 -60.3(3) . .
C5 C3 N1 C1 65.8(3) . .
C4 C3 N1 N2 125.1(3) . .
C5 C3 N1 N2 -108.9(3) . .
N2 C2 N2 N1 -11.14(13) 2 .
C11 C2 N2 N1 168.86(13) . .
N2 C2 N2 Ru1 164.60(14) 2 .
C11 C2 N2 Ru1 -15.40(14) . .
C1 N1 N2 C2 23.3(3) . .
C3 N1 N2 C2 -162.1(2) . .
C1 N1 N2 Ru1 -151.38(15) . .
C3 N1 N2 Ru1 23.2(3) . .
N11 C11 N11 C14 2.27(18) 2 .
C2 C11 N11 C14 -177.73(18) . .
N11 C11 N11 Ru1 -174.15(14) 2 .
C2 C11 N11 Ru1 5.85(14) . .
C13 C14 N11 C11 -4.4(3) . .
C15 C14 N11 C11 176.3(2) . .
C13 C14 N11 Ru1 171.14(15) . .
C15 C14 N11 Ru1 -8.1(4) . .
C23 C22 O11 Ru1 -18.4(3) . .
C21 C22 O11 Ru1 161.65(17) . .
C23 C24 O12 Ru1 -0.6(4) . .
C25 C24 O12 Ru1 177.89(17) . .
C33 C32 O21 Ru1 -8.7(4) . .
C31 C32 O21 Ru1 169.80(17) . .
C33 C34 O22 Ru1 1.1(3) . .
C35 C34 O22 Ru1 -177.63(16) . .
C2 N2 Ru1 O22 -73.65(13) . .
N1 N2 Ru1 O22 101.0(2) . .
C2 N2 Ru1 O21 -167.23(13) . .
N1 N2 Ru1 O21 7.4(2) . .
C2 N2 Ru1 O12 105.08(13) . .
N1 N2 Ru1 O12 -80.3(2) . .
C2 N2 Ru1 O11 -77.3(6) . .
N1 N2 Ru1 O11 97.3(6) . .
C2 N2 Ru1 N11 14.17(13) . .
N1 N2 Ru1 N11 -171.2(2) . .
C34 O22 Ru1 N2 -105.45(19) . .
C34 O22 Ru1 O21 -5.14(19) . .
C34 O22 Ru1 O12 90.3(8) . .
C34 O22 Ru1 O11 74.09(18) . .
C34 O22 Ru1 N11 175.27(19) . .
C32 O21 Ru1 N2 98.31(19) . .
C32 O21 Ru1 O22 8.78(19) . .
C32 O21 Ru1 O12 -166.56(19) . .
C32 O21 Ru1 O11 -74.33(19) . .
C32 O21 Ru1 N11 172(16) . .
C24 O12 Ru1 N2 169.45(19) . .
C24 O12 Ru1 O22 -26.4(9) . .
C24 O12 Ru1 O21 69.34(19) . .
C24 O12 Ru1 O11 -10.25(19) . .
C24 O12 Ru1 N11 -111.17(19) . .
C22 O11 Ru1 N2 -158.4(5) . .
C22 O11 Ru1 O22 -162.13(19) . .
C22 O11 Ru1 O21 -67.21(19) . .
C22 O11 Ru1 O12 19.17(19) . .
C22 O11 Ru1 N11 111.46(19) . .
C11 N11 Ru1 N2 -10.65(13) . .
C14 N11 Ru1 N2 173.7(3) . .
C11 N11 Ru1 O22 78.65(13) . .
C14 N11 Ru1 O22 -97.0(2) . .
C11 N11 Ru1 O21 -85(3) . .
C14 N11 Ru1 O21 99(3) . .
C11 N11 Ru1 O12 -106.00(13) . .
C14 N11 Ru1 O12 78.3(2) . .
C11 N11 Ru1 O11 161.99(12) . .
C14 N11 Ru1 O11 -13.7(3) . .

loop_
_platon_squeeze_void_nr
_platon_squeeze_void_average_x
_platon_squeeze_void_average_y
_platon_squeeze_void_average_z
_platon_squeeze_void_volume
_platon_squeeze_void_count_electrons
_platon_squeeze_void_content
1 0.500 0.000 0.033 458 50 ' '
2 0.000 0.500 -0.030 458 50 ' '
